data_7223698
loop_
_publ_author_name
'Narendra Babu, T.G.'
'Fish, D.J.'
'Greaves, C.'

_publ_section_title
;
 Synthesis, structure and electric properties of Sr2CuO2 (CO3), an oxide
 carbonate related to perovskite
;
_journal_name_full 'Journal of Materials Chemistry'
_journal_page_first 677
_journal_page_last 679
_journal_volume 1
_journal_year 1991
_chemical_formula_sum 'C Cu O5 Sr2'
_chemical_name_systematic 'Sr2 Cu O2 (C O3)'
_space_group_IT_number 123
_symmetry_space_group_name_Hall '-P 4 2'
_symmetry_space_group_name_H-M 'P 4/m m m'
_cell_angle_alpha 90
_cell_angle_beta 90
_cell_angle_gamma 90
_cell_formula_units_Z 1
_cell_length_a 3.9033
_cell_length_b 3.9033
_cell_length_c 7.4925
_cell_volume 114.154
_citation_journal_id_ASTM JMACEP
_cod_data_source_file NarendraBabu_JMACEP_1991_1542.cif
_cod_data_source_block C1Cu1O5Sr2
_cod_original_cell_volume 114.1539
_cod_original_formula_sum 'C1 Cu1 O5 Sr2'
_cod_database_code 7223698

loop_
_symmetry_equiv_pos_as_xyz
x,y,z
-y,x,z
-x,-y,z
y,-x,z
x,-y,-z
y,x,-z
-x,y,-z
-y,-x,-z
-x,-y,-z
y,-x,-z
x,y,-z
-y,x,-z
-x,y,z
-y,-x,z
x,-y,z
y,x,z

loop_
_atom_site_label
_atom_site_type_symbol
_atom_site_fract_x
_atom_site_fract_y
_atom_site_fract_z
_atom_site_occupancy
_atom_site_U_iso_or_equiv
Cu1 Cu+2 0 0 0 1 0.0
Sr1 Sr+2 0.5 0.5 0.2283 1 0.0
O1 O-2 0 0.5 0 1 0.0
O3 O-2 0.862 0 0.646 0.25 0.0
C1 C+4 0 0 0.5 1 0.0
O2 O-2 0.334 0 0.5 0.25 0.0
